data_1515789
loop_
_publ_author_name
'Low, Kam-Hung'
'Li, Cheng-Hui'
'Roy, Vellaisamy A. L.'
'Chui, Stephen Sin-Yin'
'Chan, Sharon Lai-Fung'
'Che, Chi-Ming'

_publ_section_title
;
 Homoleptic copper(i) phenylselenolate polymer as a single-source
 precursor for Cu2Se nanocrystals. Structure, photoluminescence and
 application in field-effect transistor
;
_journal_issue 4
_journal_name_full 'Chemical Science'
_journal_page_first 515
_journal_paper_doi 10.1039/c0sc00212g
_journal_volume 1
_journal_year 2010
_chemical_formula_sum 'C6 H5 Cu Se'
_chemical_formula_weight 219.61
_chemical_name_common CuSePh
_space_group_IT_number 86
_symmetry_cell_setting tetragonal
_symmetry_space_group_name_Hall '-P 4bc'
_symmetry_space_group_name_H-M 'P 42/n :2'
_audit_creation_date 2008-08-22T00:04
_audit_creation_method 'from EXP file using GSAS2CIF'
_audit_update_record ' 2008-08-22T00:04 Initial CIF as created by GSAS2CIF'
_cell_angle_alpha 90.0
_cell_angle_beta 90.0
_cell_angle_gamma 90.0
_cell_formula_units_Z 8
_cell_length_a 17.1243(10)
_cell_length_b 17.1243
_cell_length_c 4.1859(9)
_cell_volume 1227.5(3)
_computing_structure_refinement GSAS
_diffrn_radiation_polarisn_ratio 0.5
_diffrn_radiation_probe x-ray
_exptl_absorpt_process_details
; GSAS Absorption/surface roughness correction: function number 0
No correction is applied.
;
_pd_block_id 2008-08-22T00:04|CUSEPH|Stephen|Bruker_D8
_pd_calc_method 'Rietveld Refinement'
_pd_meas_2theta_range_inc 0.02
_pd_meas_2theta_range_max 60.0
_pd_meas_2theta_range_min 3.0
_pd_meas_number_of_points 2851
_pd_phase_name CuSePh
_pd_proc_2theta_range_inc 0.02
_pd_proc_2theta_range_max 60.0
_pd_proc_2theta_range_min 3.0
_pd_proc_info_datetime 2008-08-22T00:04:52
_pd_proc_ls_background_function
; GSAS Background function number 7 with 36 terms.
Linear interpolation
1: 253.628 2: 100.478 3: 52.9414 4: -5.32389
5: 51.0457 6: 28.1463 7: 37.5587 8: 46.4906
9: 16.8600 10: 56.5394 11: 71.8714 12: 49.0028
13: 65.5563 14: 200.455 15: -38.8704 16: 100.980
17: 74.3028 18: -23.3664 19: 46.5570 20: 12.5983
21: 91.5974 22: -56.9904 23: 31.0399 24: 41.4319
25: -1.71624 26: 35.1091 27: 18.2630 28: 57.1011
29: 31.5960 30: 42.6421 31: 17.1251 32: 13.3096
33: 9.31102 34: 26.9744 35: 4.50849 36: 31.4816
;
_pd_proc_ls_peak_cutoff 0.00100
_pd_proc_ls_pref_orient_corr
; March-Dollase
AXIS 1 Ratio= 0.94731 h= 1.000 k= 1.000 l= 0.000
Prefered orientation correction range: Min= 0.92201, Max= 1.04917
;
_pd_proc_ls_profile_function
;
CW Profile function number 3 with 19 terms
Pseudovoigt profile coefficients as parameterized in
P. Thompson, D.E. Cox & J.B. Hastings (1987). J. Appl. Cryst.,20,79-83.
Asymmetry correction of L.W. Finger, D.E. Cox & A. P. Jephcoat (1994).
J. Appl. Cryst.,27,892-900.
Peak tails are ignored where the intensity is below 0.0010 times the peak
Aniso. broadening axis 0.0 0.0 1.0
;
_pd_proc_ls_prof_R_factor 0.0700
_pd_proc_ls_prof_wR_expected 0.0755
_pd_proc_ls_prof_wR_factor 0.0999
_pd_proc_number_of_points 2851
_refine_ls_goodness_of_fit_all 1.40
_refine_ls_matrix_type full
_refine_ls_number_parameters 84
_refine_ls_number_restraints 46
_refine_ls_R_Fsqd_factor 0.06999
_refine_ls_shift/su_max 0.12
_refine_ls_shift/su_mean 0.03
_reflns_d_resolution_high 1.546
_reflns_d_resolution_low 12.109
_reflns_limit_h_max 14
_reflns_limit_h_min 0
_reflns_limit_k_max 14
_reflns_limit_k_min 0
_reflns_limit_l_max 3
_reflns_limit_l_min 0
_reflns_number_total 356
_cod_data_source_file c0sc00212g.txt
_cod_data_source_block CUSEPH_publ
_cod_depositor_comments
;
The following automatic conversions were performed:

'_geom_bond_publ_flag' value 'N' changed to 'n' according to
/usr/data/users/saulius/automatic-downloads/retrospective/RSC/lib/dictionaries/cif_core.dic
dictionary named 'cif_core.dic' version 2.4.2 from 2011-04-26 (55
times).

'_geom_angle_publ_flag' value 'N' changed to 'n' according
to
/usr/data/users/saulius/automatic-downloads/retrospective/RSC/lib/dictionaries/cif_core.dic
dictionary named 'cif_core.dic' version 2.4.2 from 2011-04-26 (27
times).

Automatic conversion script
Id: cif_fix_values 2281 2013-09-26 08:29:07Z andrius 
;
_cod_original_cell_volume 1227.47(31)
_cod_original_sg_symbol_H-M 'P 42/n'
_cod_database_code 1515789

loop_
_symmetry_equiv_pos_site_id
_symmetry_equiv_pos_as_xyz
1 +x,+y,+z
2 -y,+x+1/2,+z+1/2
3 -x+1/2,-y+1/2,+z
4 +y+1/2,-x,+z+1/2
-1 -x,-y,-z
-2 +y,-x+1/2,-z+1/2
-3 +x+1/2,+y+1/2,-z
-4 -y+1/2,+x,-z+1/2

loop_
_atom_site_type_symbol
_atom_site_label
_atom_site_fract_x
_atom_site_fract_y
_atom_site_fract_z
_atom_site_occupancy
_atom_site_thermal_displace_type
_atom_site_U_iso_or_equiv
_atom_site_symmetry_multiplicity
Cu CU1 0.17829(7) 0.21098(5) -0.96051(14) 1.0 Uiso 0.025 8
Se SE1 0.15574(6) 0.15289(11) -0.46009(25) 1.0 Uiso 0.025 8
C C1 0.04710(5) 0.14311(7) -0.32197(28) 1.0 Uiso 0.025 8
C C2 -0.00817(5) 0.19756(6) -0.42129(30) 1.0 Uiso 0.025 8
C C3 -0.08411(5) 0.19393(7) -0.30338(28) 1.0 Uiso 0.025 8
C C4 -0.10359(5) 0.13854(6) -0.07397(28) 1.0 Uiso 0.025 8
C C5 -0.04636(5) 0.08939(7) 0.04814(29) 1.0 Uiso 0.025 8
C C6 0.02945(5) 0.09336(7) -0.06945(26) 1.0 Uiso 0.025 8
H H2 0.00569(10) 0.23681(11) -0.5749(5) 1.0 Uiso 0.025 8
H H3 -0.12365(9) 0.22780(12) -0.3885(5) 1.0 Uiso 0.025 8
H H4 -0.15602(9) 0.13575(13) 0.0065(5) 1.0 Uiso 0.025 8
H H5 -0.05972(10) 0.05097(11) 0.2060(5) 1.0 Uiso 0.025 8
H H6 0.06947(9) 0.06088(12) 0.0208(5) 1.0 Uiso 0.025 8

loop_
_atom_type_symbol
_atom_type_number_in_cell
_atom_type_scat_dispersion_real
_atom_type_scat_dispersion_imag
_atom_type_scat_Cromer_Mann_a1
_atom_type_scat_Cromer_Mann_a2
_atom_type_scat_Cromer_Mann_a3
_atom_type_scat_Cromer_Mann_a4
_atom_type_scat_Cromer_Mann_b1
_atom_type_scat_Cromer_Mann_b2
_atom_type_scat_Cromer_Mann_b3
_atom_type_scat_Cromer_Mann_b4
_atom_type_scat_Cromer_Mann_c
_atom_type_scat_source
Cu 8.0 0.000 0.000 13.3380 3.58280 7.16760 0.24700 5.61580 11.3966 1.67350 64.8126 1.19100 International_Tables_Vol_C
Se 8.0 0.000 0.000 17.0006 2.40980 5.81960 0.27260 3.97310 15.2372 4.35430 43.8163 2.84090 International_Tables_Vol_C
C 48.0 0.000 0.000 2.31000 20.8439 1.02000 10.2075 1.58860 0.56870 0.86500 51.6512 0.21560 International_Tables_Vol_C
H 40.0 0.000 0.000 0.49300 10.5109 0.32291 26.1257 0.14019 3.14236 0.04081 57.7997 0.00304 International_Tables_Vol_C

loop_
_diffrn_radiation_wavelength
_diffrn_radiation_wavelength_wt
_diffrn_radiation_type
_diffrn_radiation_wavelength_id
1.540500 1.000 K\a~1~ 1
1.544300 0.500 K\a~2~ 2

loop_
_geom_angle_atom_site_label_1
_geom_angle_atom_site_label_2
_geom_angle_atom_site_label_3
_geom_angle
_geom_angle_site_symmetry_1
_geom_angle_site_symmetry_3
_geom_angle_publ_flag
SE1 CU1 SE1 125.97(9) 1_554 1_555 n
SE1 CU1 SE1 104.80(5) 1_554 -2_454 n
SE1 CU1 SE1 120.48(5) 1_555 -2_454 n
CU1 SE1 CU1 125.97(9) 1_555 1_556 n
CU1 SE1 CU1 68.63(6) 1_555 -4_643 n
CU1 SE1 C1 117.13(7) 1_555 1_555 n
CU1 SE1 CU1 83.55(6) 1_556 -4_643 n
CU1 SE1 C1 85.95(6) 1_556 1_555 n
CU1 SE1 C1 169.40(8) -4_553 1_555 n
SE1 C1 C2 120.08(10) 1_555 1_555 n
SE1 C1 C6 118.94(8) 1_555 1_555 n
C2 C1 C6 119.31(9) 1_555 1_555 n
C1 C2 C3 119.95(10) 1_555 1_555 n
C1 C2 H2 120.05(14) 1_555 1_555 n
C3 C2 H2 119.99(14) 1_555 1_555 n
C2 C3 C4 119.96(9) 1_555 1_555 n
C2 C3 H3 120.01(16) 1_555 1_555 n
C4 C3 H3 119.95(14) 1_555 1_555 n
C3 C4 C5 119.88(9) 1_555 1_555 n
C3 C4 H4 120.05(16) 1_555 1_555 n
C5 C4 H4 120.02(17) 1_555 1_555 n
C4 C5 C6 119.93(10) 1_555 1_555 n
C4 C5 H5 120.01(13) 1_555 1_555 n
C6 C5 H5 119.99(14) 1_555 1_555 n
C1 C6 C5 120.13(9) 1_555 1_555 n
C1 C6 H6 119.92(14) 1_555 1_555 n
C5 C6 H6 119.94(16) 1_555 1_555 n

loop_
_geom_bond_atom_site_label_1
_geom_bond_atom_site_label_2
_geom_bond_distance
_geom_bond_site_symmetry_2
_geom_bond_publ_flag
CU1 CU1 2.7961(23) 3_555 n
CU1 CU1 2.6485(15) -2_553 n
CU1 CU1 2.6485(15) -4_553 n
CU1 SE1 2.3477(15) 1_554 n
CU1 SE1 2.3508(15) 1_555 n
CU1 SE1 2.3471(13) -2_553 n
CU1 SE1 3.0599(22) -4_553 n
SE1 CU1 2.3508(15) 1_555 n
SE1 CU1 2.3477(15) 1_556 n
SE1 CU1 3.0599(22) -2_553 n
SE1 CU1 2.3471(13) -4_553 n
SE1 C1 1.9553(13) 1_555 n
C1 SE1 1.9553(13) 1_555 n
C1 C2 1.3922(14) 1_555 n
C1 C6 1.3909(16) 1_555 n
C1 H2 2.0489(22) 1_555 n
C1 H6 2.0465(24) 1_555 n
C2 C1 1.3922(14) 1_555 n
C2 C3 1.3922(13) 1_555 n
C2 H2 0.9600(22) 1_555 n
C2 H3 2.0487(18) 1_555 n
C3 C2 1.3922(13) 1_555 n
C3 C4 1.3903(16) 1_555 n
C3 H2 2.0484(21) 1_555 n
C3 H3 0.9602(21) 1_555 n
C3 H4 2.0474(23) 1_555 n
C4 C3 1.3903(16) 1_555 n
C4 C5 1.3894(14) 1_555 n
C4 H3 2.0464(24) 1_555 n
C4 H4 0.9602(18) 1_555 n
C4 H5 2.0461(22) 1_555 n
C5 C4 1.3894(14) 1_555 n
C5 C6 1.3899(13) 1_555 n
C5 H4 2.0463(18) 1_555 n
C5 H5 0.9601(23) 1_555 n
C5 H6 2.0458(18) 1_555 n
C6 C1 1.3909(16) 1_555 n
C6 C5 1.3899(13) 1_555 n
C6 H5 2.0464(21) 1_555 n
C6 H6 0.9600(21) 1_555 n
H2 C1 2.0489(22) 1_555 n
H2 C2 0.9600(22) 1_555 n
H2 C3 2.0484(21) 1_555 n
H3 C2 2.0487(18) 1_555 n
H3 C3 0.9602(21) 1_555 n
H3 C4 2.0464(24) 1_555 n
H4 C3 2.0474(23) 1_555 n
H4 C4 0.9602(18) 1_555 n
H4 C5 2.0463(18) 1_555 n
H5 C4 2.0461(22) 1_555 n
H5 C5 0.9601(23) 1_555 n
H5 C6 2.0464(21) 1_555 n
H6 C1 2.0465(24) 1_555 n
H6 C5 2.0458(18) 1_555 n
H6 C6 0.9600(21) 1_555 n
